data_9000330
loop_
_publ_author_name
'Cameron, M.'
'Sueno, S.'
'Prewitt, C. T.'
'Papike, J. J.'

_publ_section_title
;High-temperature crystal chemistry of acmite, diopside, hedenbergite,
 jadeite, spodumene, and ureyite T = 800 C pyroxene
;
_journal_name_full 'American Mineralogist'
_journal_page_first 594
_journal_page_last 618
_journal_volume 58
_journal_year 1973
_chemical_formula_sum 'Fe Na O6 Si2'
_chemical_name_mineral Aegirine
_space_group_crystal_system monoclinic
_space_group_IT_number 15
_space_group_name_Hall '-C 2yc'
_space_group_name_H-M_alt 'C 1 2/c 1'
_symmetry_space_group_name_H-M 'C 1 2/c 1'
_cell_angle_alpha 90
_cell_angle_beta 107.29
_cell_angle_gamma 90
_cell_formula_units_Z 4
_cell_length_a 9.711
_cell_length_b 8.876
_cell_length_c 5.312
_cell_volume 437.177
_database_code_amcsd 0000339
_diffrn_ambient_temperature 1073.15
_exptl_crystal_density_diffrn 3.510
_cod_original_formula_sum 'Si2 Fe Na O6'
_cod_database_code 9000330

loop_
_space_group_symop_id
_space_group_symop_operation_xyz
1 x,y,z
2 1/2+x,1/2+y,z
3 x,-y,1/2+z
4 1/2+x,1/2-y,1/2+z
5 -x,y,1/2-z
6 1/2-x,1/2+y,1/2-z
7 -x,-y,-z
8 1/2-x,1/2-y,-z

loop_
_atom_site_aniso_label
_atom_site_aniso_U_11
_atom_site_aniso_U_22
_atom_site_aniso_U_33
_atom_site_aniso_U_12
_atom_site_aniso_U_13
_atom_site_aniso_U_23
Si 0.01185 0.01740 0.01329 -2.04299 0.00350 -0.63859
Fe1 0.01442 0.01824 0.01557 0.00000 0.00291 0.00000
Na2 0.05714 0.03424 0.03377 0.00000 -0.00343 0.00000
O1 0.01198 0.02558 0.01801 -1.66775 0.00264 2.02980
O2 0.02570 0.02036 0.03139 -0.00884 0.00843 -0.00253
O3 0.01829 0.03233 0.01845 -0.62540 0.00541 -0.00648

loop_
_atom_site_label
_atom_site_fract_x
_atom_site_fract_y
_atom_site_fract_z
Si 0.29020 0.08880 0.23270
Fe1 0.00000 0.89690 0.25000
Na2 0.00000 0.30020 0.25000
O1 0.11460 0.07710 0.13560
O2 0.35880 0.25320 0.29670
O3 0.35070 0.00700 0.00930

loop_
_cod_related_entry_id
_cod_related_entry_database
_cod_related_entry_code
1 AMCSD 0000339
